data_9013782
loop_
_publ_author_name
'Orlandi, P.'
'Bonaccorsi, E.'

_publ_section_title
;
 Montetrisaite, a new hydroxy-hydrated copper sulfate species
 from Monte Trisa, Vicenza, Italy
 Locality: Monte Trisa, Vicenza, Italy
;
_journal_name_full 'The Canadian Mineralogist'
_journal_page_first 143
_journal_page_last 151
_journal_paper_doi 10.3749/canmin.47.1.143
_journal_volume 47
_journal_year 2009
_chemical_formula_sum 'Cu3 H7.3 O8 S0.5'
_chemical_name_mineral Montetrisaite
_space_group_IT_number 36
_symmetry_space_group_name_Hall 'C 2c -2'
_symmetry_space_group_name_H-M 'C m c 21'
_cell_angle_alpha 90
_cell_angle_beta 90
_cell_angle_gamma 90
_cell_length_a 2.989
_cell_length_b 16.970
_cell_length_c 14.812
_cell_volume 751.314
_exptl_crystal_density_diffrn 3.024
_cell_formula_units_Z 4
_cod_depositor_comments
;
         Z inserted to be consistent with given formula
        Water oxygen atoms renamed so that they are treated as oxygens
                                          miguel
;
_cod_original_formula_sum 'Cu3 S.5 O8 H7.3'
_cod_database_code 9013782

loop_
_symmetry_equiv_pos_as_xyz
x,y,z
1/2+x,1/2+y,z
x,-y,1/2+z
1/2+x,1/2-y,1/2+z
-x,y,z
1/2-x,1/2+y,z
-x,-y,1/2+z
1/2-x,1/2-y,1/2+z

loop_
_atom_site_label
_atom_site_fract_x
_atom_site_fract_y
_atom_site_fract_z
_atom_site_occupancy
_atom_site_U_iso_or_equiv
Cul 0.00000 0.03630 0.53690 1.00000 0.03300
Cu2 0.50000 0.86850 0.51330 1.00000 0.02700
Cu3 0.50000 0.20060 0.49500 1.00000 0.02400
S 0.00000 0.82730 0.30200 0.50000 0.07900
O1 0.00000 0.81800 0.40300 0.50000 0.04400
O11b 0.00000 0.84000 0.44500 0.50000 0.04100
O12 0.50000 0.98000 0.47200 1.00000 0.05200
O13 0.00000 0.88300 0.59200 0.50000 0.07800
O23b 0.00000 0.90200 0.65100 0.50000 0.08900
O14 0.50000 0.08520 0.59400 1.00000 0.04600
O25 0.50000 0.98200 0.78900 0.50000 0.03800
O16 0.50000 0.75200 0.55700 1.00000 0.03700
O17 0.00000 0.14800 0.43400 1.00000 0.04900
O8 0.00000 0.75000 0.25300 0.50000 0.09000
O9 0.50000 0.85100 0.28400 1.00000 0.08000
